data_1569617
loop_
_publ_author_name
'Lu, Xinlin'
'Cheng, Ting'
'Geletii, Yurii V.'
'Bacsa, John'
'Hill, Craig L.'

_publ_section_title
;
 Reactivity and stability synergism directed by the electron transfer
 between polyoxometalates and metal--organic frameworks
;
_journal_issue 17
_journal_name_full 'Catalysis Science &amp; Technology'
_journal_page_first 5094
_journal_page_last 5103
_journal_paper_doi 10.1039/D3CY00569K
_journal_volume 13
_journal_year 2023
_chemical_absolute_configuration unk
_chemical_formula_moiety 'Mo10 O40 P V2, C72 H48 Cu12 O60, 5(C4 H12 N), 16(O)'
_chemical_formula_sum 'C92 H108 Cu12 Mo10 N5 O116 P V2'
_chemical_formula_weight 4994.56
_space_group_crystal_system cubic
_space_group_IT_number 196
_space_group_name_Hall 'F 2 2 3'
_space_group_name_H-M_alt 'F 2 3'
_atom_sites_solution_hydrogens mixed
_atom_sites_solution_primary dual
_audit_creation_date 2023-04-15
_audit_creation_method
;
Olex2 1.5-alpha
(compiled 2023.03.06 svn.rbb2c1857 for OlexSys, GUI svn.r6748)
;
_audit_update_record
;
2023-04-15 deposited with the CCDC.	2023-07-18 downloaded from the CCDC.
;
_cell_angle_alpha 90
_cell_angle_beta 90
_cell_angle_gamma 90
_cell_formula_units_Z 4
_cell_length_a 26.2487(4)
_cell_length_b 26.2487(4)
_cell_length_c 26.2487(4)
_cell_measurement_reflns_used 2078
_cell_measurement_temperature 106(9)
_cell_measurement_theta_max 74.4830
_cell_measurement_theta_min 3.3820
_cell_volume 18085.2(5)
_computing_cell_refinement 'CrysAlisPro 1.171.42.74a (Rigaku OD, 2022)'
_computing_data_collection 'CrysAlisPro 1.171.42.74a (Rigaku OD, 2022)'
_computing_data_reduction 'CrysAlisPro 1.171.42.74a (Rigaku OD, 2022)'
_computing_molecular_graphics 'Olex2 1.5-alpha (Dolomanov et al., 2009)'
_computing_publication_material 'Olex2 1.5-alpha (Dolomanov et al., 2009)'
_computing_structure_refinement 'SHELXL 2018/3 (Sheldrick, 2015)'
_computing_structure_solution 'SHELXT 2018/2 (Sheldrick, 2018)'
_diffrn_ambient_environment N~2~
_diffrn_ambient_temperature 106(9)
_diffrn_detector 'Hybrid Pixel Array Detector'
_diffrn_detector_area_resol_mean 10.0000
_diffrn_detector_type HyPix
_diffrn_measured_fraction_theta_full 0.988
_diffrn_measured_fraction_theta_max 0.934
_diffrn_measurement_details
;
List of Runs (angles in degrees, time in seconds):

  # Type    Start    End  Width  t~exp~   \w     \q     \k     \f   Frames
#--------------------------------------------------------------------------
  1  \w   -160.00 -76.00   0.50   27.29    --  -88.50 -91.00-127.00  168
  2  \w   -119.00 -70.00   0.50    6.82    --  -47.12-125.00-180.00   98
  3  \w   -119.00 -72.00   0.50    6.82    --  -47.12-125.00-120.00   94
  4  \w     35.00  81.00   0.50   27.29    --  105.44 -61.00-150.00   92
  5  \w    114.00 160.00   0.50   27.29    --  107.31  99.00 176.00   92
  6  \w    -98.00 -71.00   0.50    6.82    --  -47.12-125.00-120.00   54
  7  \w    -82.00 -54.00   0.50   27.29    --  -88.50  45.00-180.00   56
;
_diffrn_measurement_device 'four-circle diffractometer'
_diffrn_measurement_device_type 'XtaLAB Synergy, Dualflex, HyPix'
_diffrn_measurement_method '\w scans'
_diffrn_orient_matrix_type 'CrysAlisPro convention (1999,Acta A55,543-557)'
_diffrn_orient_matrix_UB_11 -0.0307655000
_diffrn_orient_matrix_UB_12 0.0495461000
_diffrn_orient_matrix_UB_13 -0.0065819000
_diffrn_orient_matrix_UB_21 0.0462720000
_diffrn_orient_matrix_UB_22 0.0252635000
_diffrn_orient_matrix_UB_23 -0.0259297000
_diffrn_orient_matrix_UB_31 -0.0190582000
_diffrn_orient_matrix_UB_32 -0.0186215000
_diffrn_orient_matrix_UB_33 -0.0522360000
_diffrn_radiation_monochromator mirror
_diffrn_radiation_probe x-ray
_diffrn_radiation_type 'Cu K\a'
_diffrn_radiation_wavelength 1.54184
_diffrn_reflns_av_R_equivalents 0.0321
_diffrn_reflns_av_unetI/netI 0.0268
_diffrn_reflns_Laue_measured_fraction_full 0.988
_diffrn_reflns_Laue_measured_fraction_max 0.934
_diffrn_reflns_limit_h_max 25
_diffrn_reflns_limit_h_min -25
_diffrn_reflns_limit_k_max 32
_diffrn_reflns_limit_k_min -32
_diffrn_reflns_limit_l_max 16
_diffrn_reflns_limit_l_min -28
_diffrn_reflns_number 10093
_diffrn_reflns_point_group_measured_fraction_full 0.980
_diffrn_reflns_point_group_measured_fraction_max 0.903
_diffrn_reflns_theta_full 67.684
_diffrn_reflns_theta_max 76.486
_diffrn_reflns_theta_min 2.916
_diffrn_source 'micro-focus sealed X-ray tube'
_diffrn_source_type 'PhotonJet (Cu) X-ray Source'
_exptl_absorpt_coefficient_mu 8.780
_exptl_absorpt_correction_T_max 0.740
_exptl_absorpt_correction_T_min 0.459
_exptl_absorpt_correction_type gaussian
_exptl_absorpt_process_details
;
CrysAlisPro 1.171.42.74a (Rigaku Oxford Diffraction, 2022)
Numerical absorption correction based on gaussian integration over
a multifaceted crystal model
Empirical absorption correction using spherical harmonics,
implemented in SCALE3 ABSPACK scaling algorithm.
;
_exptl_crystal_colour 'dark green'
_exptl_crystal_colour_modifier dark
_exptl_crystal_colour_primary green
_exptl_crystal_density_diffrn 1.834
_exptl_crystal_description prism
_exptl_crystal_F_000 9808
_exptl_crystal_recrystallization_method 'The material was recrystallised from --- by as supplied'
_exptl_crystal_size_max 0.14
_exptl_crystal_size_mid 0.09
_exptl_crystal_size_min 0.07
_refine_diff_density_max 0.817
_refine_diff_density_min -0.753
_refine_diff_density_rms 0.133
_refine_ls_abs_structure_details
;
 Refined as an inversion twin.
;
_refine_ls_abs_structure_Flack 0.49(4)
_refine_ls_extinction_method none
_refine_ls_goodness_of_fit_ref 1.074
_refine_ls_hydrogen_treatment constr
_refine_ls_matrix_type full
_refine_ls_number_parameters 179
_refine_ls_number_reflns 2902
_refine_ls_number_restraints 182
_refine_ls_restrained_S_all 1.050
_refine_ls_R_factor_all 0.0619
_refine_ls_R_factor_gt 0.0552
_refine_ls_shift/su_max 0.001
_refine_ls_shift/su_mean 0.000
_refine_ls_structure_factor_coef Fsqd
_refine_ls_weighting_details 'w=1/[\s^2^(Fo^2^)+(0.1151P)^2^+40.7463P] where P=(Fo^2^+2Fc^2^)/3'
_refine_ls_weighting_scheme calc
_refine_ls_wR_factor_gt 0.1605
_refine_ls_wR_factor_ref 0.1682
_reflns_Friedel_coverage 0.811
_reflns_Friedel_fraction_full 0.970
_reflns_Friedel_fraction_max 0.868
_reflns_number_gt 2461
_reflns_number_total 2902
_reflns_threshold_expression 'I > 2\s(I)'
_cod_data_source_file d3cy00569k2.cif
_cod_data_source_block mof199-pmo10v2_chiral
_cod_depositor_comments 'Adding full bibliography for 1569617.cif.'
_cod_original_cell_volume 18085.2(8)
_cod_database_code 1569617
_shelx_shelxl_version_number 2018/3
_chemical_oxdiff_formula 'C288  H192  Cu48  Mo48  O416  P4  '
_shelx_space_group_comment
;
The symmetry employed for this shelxl refinement is uniquely defined
by the following loop, which should always be used as a source of
symmetry information in preference to the above space-group names.
They are only intended as comments.
;
_shelx_estimated_absorpt_t_max 0.578
_shelx_estimated_absorpt_t_min 0.373
_olex2_refinement_description
;
1. Twinned data refinement
 Scales: 0.51(4)
 0.49(4)
2. Fixed Uiso
 At 1.2 times of:
  All C(H) groups
 At 1.5 times of:
  All C(H,H,H) groups, All O(H,H) groups
3. Restrained distances
 O1W-H1WA = O1W-H1WB
 0.955 with sigma of 0.001
 N1_1-C1_1 = N1_1-C3_1 = N1_1-C2_1 = N1_1-C4_1
 1.5 with sigma of 0.01
 C5-C4 \\sim C2-C1
 with sigma of 0.002
 O1-C5 \\sim O10-C2
 with sigma of 0.002
 C3-C2 \\sim C6-C5
 with sigma of 0.002
 O4-C1 \\sim O2-C4
 with sigma of 0.002
 O10-C1 \\sim O1-C4
 with sigma of 0.002
 N1_1-C1_1 \\sim N1_1-C2_1 \\sim N1_1-C3_1 \\sim N1_1-C4_1
 with sigma of 0.02
 N1_1-C1_1 \\sim N1_1-C4_1 \\sim N1_1-C3_1 \\sim N1_1-C2_1
 with sigma of 0.002
 C3_1-C2_1 \\sim C4_1-C2_1 \\sim C2_1-C1_1 \\sim C4_1-C3_1 \\sim C3_1-C1_1
\\sim C4_1-C1_1
 with sigma of 0.002
 C1_1-C3_1 \\sim C1_1-C2_1 \\sim C1_1-C4_1 \\sim C2_1-C3_1 \\sim C2_1-C4_1
\\sim C3_1-C4_1
 with sigma of 0.04
4. Uiso/Uaniso restraints and constraints
All non-hydrogen atoms have similar U: within 1A with sigma of 0.04 and sigma
for terminal atoms of 0.08 within 1A
Uanis(Mo1) \\sim Ueq, Uanis(V1) \\sim Ueq: with sigma of 0.01 and sigma for
terminal atoms of 0.02
Uanis(C1_1) \\sim Ueq, Uanis(N1_1) \\sim Ueq, Uanis(C4_1) \\sim Ueq, Uanis(O2W)
\\sim Ueq, Uanis(O3W) \\sim Ueq: with sigma of 0.02 and sigma for terminal
atoms of 0.04
Uanis(Mo1) = Uanis(V1)
Uanis(C2) = Uanis(C5)
Uanis(C4) = Uanis(C1)
Uanis(C6) = Uanis(C3)
Uanis(O2W) = Uanis(C4_1)
Uanis(C3_1) = Uanis(C2_1) = Uanis(C1_1) = Uanis(C4_1)
5. Rigid body (RIGU) restrains
 O10, C1, O4, C2, C3
 with sigma for 1-2 distances of 0.0002 and sigma for 1-3 distances of 0.0002
 C1, C2, C3, C4
 with sigma for 1-2 distances of 0.004 and sigma for 1-3 distances of 0.004
 O1, C4, O2, C5, C6
 with sigma for 1-2 distances of 0.0002 and sigma for 1-3 distances of 0.0002
 N1T, C1T
 with sigma for 1-2 distances of 0.0002 and sigma for 1-3 distances of 0.0002
 N1_1
 with sigma for 1-2 distances of 0.004 and sigma for 1-3 distances of 0.004
 C4_1, N1_1, C1_1, C2_1, C3_1
 with sigma for 1-2 distances of 0.0002 and sigma for 1-3 distances of 0.0002
6. Others
 Fixed Sof: Mo1(0.833333) V1(0.166667) H1TA(0.333333) H1TB(0.333333)
 H1TC(0.333333) O3W(0.666667) O2W(0.666667) N1(0.333333) C1(0.333333)
 H1A(0.333333) H1B(0.333333) H1C(0.333333) C2(0.333333) H2A(0.333333)
 H2B(0.333333) H2C(0.333333) C3(0.333333) H3A(0.333333) H3B(0.333333)
 H3C(0.333333) C4(0.333333) H4A(0.333333) H4B(0.333333) H4C(0.333333)
 Fixed X: H1WA(0.385921) H1WB(0.387409)
 Fixed Y: H1WA(0.61461) H1WB(0.613111)
 Fixed Z: H1WA(0.274639) H1WB(0.21715)
7.a Me refined with riding coordinates:
 C1(H1A,H1B,H1C), C2(H2A,H2B,H2C), C3(H3A,H3B,H3C), C4(H4A,H4B,H4C)
7.b Aromatic/amide H refined with riding coordinates:
 C3(H3), C6(H6)
7.c Idealised Me refined as rotating group:
 C1T(H1TA,H1TB,H1TC)
;
_olex2_exptl_crystal_mounting_method 'The crystal was mounted on a loop with paratone'
_olex2_submission_special_instructions 'No special instructions were received'
_oxdiff_exptl_absorpt_empirical_details
;
Empirical correction (ABSPACK) includes:
- Absorption correction using spherical harmonics
- Frame scaling
;
_oxdiff_exptl_absorpt_empirical_full_max 1.467
_oxdiff_exptl_absorpt_empirical_full_min 0.770

loop_
_space_group_symop_operation_xyz
'x, y, z'
'-x, -y, z'
'-x, y, -z'
'x, -y, -z'
'z, x, y'
'z, -x, -y'
'-z, -x, y'
'-z, x, -y'
'y, z, x'
'-y, z, -x'
'y, -z, -x'
'-y, -z, x'
'x, y+1/2, z+1/2'
'-x, -y+1/2, z+1/2'
'-x, y+1/2, -z+1/2'
'x, -y+1/2, -z+1/2'
'z, x+1/2, y+1/2'
'z, -x+1/2, -y+1/2'
'-z, -x+1/2, y+1/2'
'-z, x+1/2, -y+1/2'
'y, z+1/2, x+1/2'
'-y, z+1/2, -x+1/2'
'y, -z+1/2, -x+1/2'
'-y, -z+1/2, x+1/2'
'x+1/2, y, z+1/2'
'-x+1/2, -y, z+1/2'
'-x+1/2, y, -z+1/2'
'x+1/2, -y, -z+1/2'
'z+1/2, x, y+1/2'
'z+1/2, -x, -y+1/2'
'-z+1/2, -x, y+1/2'
'-z+1/2, x, -y+1/2'
'y+1/2, z, x+1/2'
'-y+1/2, z, -x+1/2'
'y+1/2, -z, -x+1/2'
'-y+1/2, -z, x+1/2'
'x+1/2, y+1/2, z'
'-x+1/2, -y+1/2, z'
'-x+1/2, y+1/2, -z'
'x+1/2, -y+1/2, -z'
'z+1/2, x+1/2, y'
'z+1/2, -x+1/2, -y'
'-z+1/2, -x+1/2, y'
'-z+1/2, x+1/2, -y'
'y+1/2, z+1/2, x'
'-y+1/2, z+1/2, -x'
'y+1/2, -z+1/2, -x'
'-y+1/2, -z+1/2, x'

loop_
_atom_site_label
_atom_site_type_symbol
_atom_site_fract_x
_atom_site_fract_y
_atom_site_fract_z
_atom_site_U_iso_or_equiv
_atom_site_adp_type
_atom_site_occupancy
_atom_site_site_symmetry_order
_atom_site_calc_flag
_atom_site_refinement_flags_posn
_atom_site_refinement_flags_adp
_atom_site_refinement_flags_occupancy
_atom_site_disorder_assembly
_atom_site_disorder_group
Mo1 Mo 0.34573(12) 0.34554(14) 0.25044(16) 0.0679(5) Uani 0.8333 1 d . U P A 1
V1 V 0.3395(16) 0.3423(18) 0.2443(16) 0.0679(5) Uani 0.1667 1 d . U P A 2
Cu1 Cu 0.46437(3) 0.53563(3) 0.24997(10) 0.0473(3) Uani 1 1 d . . . . .
P1 P 0.250000 0.250000 0.250000 0.0441(11) Uani 1 12 d S T P . .
C2 C 0.4275(5) 0.4270(5) 0.3611(4) 0.0550(7) Uani 1 1 d D . . . .
O4 O 0.4922(3) 0.4312(3) 0.3022(4) 0.059(2) Uani 1 1 d D . . . .
O1 O 0.4335(3) 0.4928(4) 0.1966(4) 0.069(3) Uani 1 1 d D . . . .
O10 O 0.4320(3) 0.4941(3) 0.3023(3) 0.0529(16) Uani 1 1 d D . . . .
O2 O 0.4946(3) 0.4344(3) 0.1968(4) 0.061(2) Uani 1 1 d D . . . .
C4 C 0.4534(4) 0.4524(4) 0.1798(5) 0.0546(7) Uani 1 1 d D . . . .
C3 C 0.3853(5) 0.4476(5) 0.3832(6) 0.0550(9) Uani 1 1 d D . . . .
H3 H 0.369418 0.481096 0.366368 0.066 Uiso 1 1 calc R U . . .
O6 O 0.3730(7) 0.3007(5) 0.3000(6) 0.102(6) Uani 1 1 d . . . . .
O9 O 0.3897(3) 0.3900(3) 0.2500(7) 0.095(3) Uani 1 1 d . . . . .
O1W O 0.4025(3) 0.5982(3) 0.24671(5) 0.109(3) Uani 1 1 d D . . . .
H1WA H 0.385921 0.614610 0.274639 0.163 Uiso 1 1 d D U . . .
H1WB H 0.387409 0.613111 0.217150 0.163 Uiso 1 1 d D U . . .
O8 O 0.2834(2) 0.2834(2) 0.2166(2) 0.050(2) Uani 1 3 d S T P . .
O7 O 0.2999(6) 0.3689(6) 0.2010(6) 0.107(6) Uani 1 1 d . . . . .
C6 C 0.4499(4) 0.3842(6) 0.1184(6) 0.0550(9) Uani 1 1 d D . . . .
H6 H 0.483580 0.368590 0.135095 0.066 Uiso 1 1 calc R U . . .
C1T C 0.4656(6) 0.5344(6) 0.4656(6) 0.091(6) Uani 1 3 d S T P . .
H1TA H 0.486292 0.568405 0.455238 0.136 Uiso 0.3333 1 calc R U P B -1
H1TB H 0.431595 0.544762 0.486292 0.136 Uiso 0.3333 1 calc R U P B -1
H1TC H 0.455238 0.513708 0.431595 0.136 Uiso 0.3333 1 calc R U P B -1
C1 C 0.4521(4) 0.4531(4) 0.3172(5) 0.0546(7) Uani 1 1 d D . . . .
O3W O 0.4846(8) 0.2516(11) 0.3291(5) 0.143(7) Uani 0.6667 1 d . U P C -2
C5 C 0.4261(5) 0.4262(5) 0.1376(4) 0.0550(7) Uani 1 1 d D . . . .
N1T N 0.500000 0.500000 0.500000 0.098(9) Uani 1 12 d S T P . .
O2W O 0.4844(6) 0.3298(6) 0.2476(10) 0.126(4) Uani 0.6667 1 d . U P D -2
N1_1 N 0.5160(7) 0.2487(8) 0.2507(9) 0.126(4) Uani 0.3333 1 d D U P E -1
C1_1 C 0.5722(7) 0.2453(15) 0.2418(14) 0.126(4) Uani 0.3333 1 d D U P E -1
H1A_1 H 0.579164 0.219790 0.215431 0.189 Uiso 0.3333 1 calc R U P E -1
H1B_1 H 0.585101 0.278524 0.230669 0.189 Uiso 0.3333 1 calc R U P E -1
H1C_1 H 0.589270 0.235344 0.273509 0.189 Uiso 0.3333 1 calc R U P E -1
C2_1 C 0.4900(13) 0.2639(13) 0.2023(11) 0.126(4) Uani 0.3333 1 d D . P E -1
H2A_1 H 0.497650 0.235754 0.173202 0.189 Uiso 0.3333 1 calc R U P E -1
H2B_1 H 0.449449 0.266306 0.208667 0.189 Uiso 0.3333 1 calc R U P E -1
H2C_1 H 0.504201 0.300482 0.189991 0.189 Uiso 0.3333 1 calc R U P E -1
C3_1 C 0.4964(13) 0.1979(10) 0.2677(13) 0.126(4) Uani 0.3333 1 d D . P E -1
H3A_1 H 0.504022 0.169812 0.238625 0.189 Uiso 0.3333 1 calc R U P E -1
H3B_1 H 0.515171 0.186951 0.302628 0.189 Uiso 0.3333 1 calc R U P E -1
H3C_1 H 0.455823 0.200340 0.274113 0.189 Uiso 0.3333 1 calc R U P E -1
C4_1 C 0.5054(13) 0.2876(11) 0.2910(12) 0.126(4) Uani 0.3333 1 d D U P E -1
H4A_1 H 0.464878 0.290057 0.297378 0.189 Uiso 0.3333 1 calc R U P E -1
H4B_1 H 0.524217 0.276653 0.325904 0.189 Uiso 0.3333 1 calc R U P E -1
H4C_1 H 0.519622 0.324240 0.278693 0.189 Uiso 0.3333 1 calc R U P E -1

loop_
_atom_site_aniso_label
_atom_site_aniso_U_11
_atom_site_aniso_U_22
_atom_site_aniso_U_33
_atom_site_aniso_U_23
_atom_site_aniso_U_13
_atom_site_aniso_U_12
Mo1 0.0668(11) 0.0688(8) 0.0681(11) -0.0016(13) -0.0011(13) -0.0304(6)
V1 0.0668(11) 0.0688(8) 0.0681(11) -0.0016(13) -0.0011(13) -0.0304(6)
Cu1 0.0421(5) 0.0421(5) 0.0576(6) 0.0018(13) -0.0027(13) 0.0062(3)
P1 0.0441(11) 0.0441(11) 0.0441(11) 0.000 0.000 0.000
C2 0.0535(15) 0.0544(15) 0.0570(15) -0.005(2) 0.000(2) -0.0014(12)
O4 0.055(2) 0.053(3) 0.068(4) -0.001(3) 0.006(3) 0.001(2)
O1 0.062(4) 0.066(3) 0.079(5) -0.021(4) -0.016(4) 0.011(3)
O10 0.052(3) 0.0519(19) 0.055(4) -0.007(2) -0.001(3) -0.0015(19)
O2 0.058(2) 0.058(3) 0.066(4) -0.013(3) -0.007(3) 0.005(2)
C4 0.0528(13) 0.0537(13) 0.0573(15) -0.005(2) 0.000(2) -0.0007(10)
C3 0.054(2) 0.0543(17) 0.057(3) -0.005(2) 0.000(2) -0.0017(16)
O6 0.106(11) 0.097(11) 0.103(12) 0.031(8) 0.052(9) 0.052(8)
O9 0.083(4) 0.086(5) 0.117(6) 0.040(9) 0.001(10) -0.037(4)
O1W 0.111(6) 0.113(6) 0.102(6) -0.011(10) -0.029(10) 0.051(5)
O8 0.050(2) 0.050(2) 0.050(2) -0.003(3) -0.003(3) 0.003(3)
O7 0.108(14) 0.099(11) 0.115(14) -0.031(8) -0.046(10) 0.035(9)
C6 0.054(2) 0.0543(17) 0.057(3) -0.005(2) 0.000(2) -0.0017(16)
C1T 0.091(6) 0.091(6) 0.091(6) -0.004(4) 0.004(4) -0.004(4)
C1 0.0528(13) 0.0537(13) 0.0573(15) -0.005(2) 0.000(2) -0.0007(10)
O3W 0.202(16) 0.145(14) 0.083(8) -0.027(15) -0.053(10) 0.079(18)
C5 0.0535(15) 0.0544(15) 0.0570(15) -0.005(2) 0.000(2) -0.0014(12)
N1T 0.098(9) 0.098(9) 0.098(9) 0.000 0.000 0.000
O2W 0.141(7) 0.108(7) 0.130(8) -0.040(8) -0.013(9) -0.043(7)
N1_1 0.140(7) 0.108(7) 0.129(8) -0.040(8) -0.013(9) -0.043(7)
C1_1 0.141(7) 0.108(7) 0.130(8) -0.040(8) -0.013(9) -0.043(7)
C2_1 0.141(7) 0.108(7) 0.130(8) -0.040(8) -0.013(9) -0.043(7)
C3_1 0.141(7) 0.108(7) 0.130(8) -0.040(8) -0.013(9) -0.043(7)
C4_1 0.141(7) 0.108(7) 0.130(8) -0.040(8) -0.013(9) -0.043(7)

loop_
_atom_type_symbol
_atom_type_description
_atom_type_scat_dispersion_real
_atom_type_scat_dispersion_imag
_atom_type_scat_source
C C 0.0181 0.0091 'International Tables Vol C Tables 4.2.6.8 and 6.1.1.4'
H H 0.0000 0.0000 'International Tables Vol C Tables 4.2.6.8 and 6.1.1.4'
Cu Cu -1.9646 0.5888 'International Tables Vol C Tables 4.2.6.8 and 6.1.1.4'
Mo Mo -0.0483 2.7339 'International Tables Vol C Tables 4.2.6.8 and 6.1.1.4'
N N 0.0311 0.0180 'International Tables Vol C Tables 4.2.6.8 and 6.1.1.4'
O O 0.0492 0.0322 'International Tables Vol C Tables 4.2.6.8 and 6.1.1.4'
P P 0.2955 0.4335 'International Tables Vol C Tables 4.2.6.8 and 6.1.1.4'
V V 0.0687 2.1097 'International Tables Vol C Tables 4.2.6.8 and 6.1.1.4'

loop_
_exptl_crystal_face_index_h
_exptl_crystal_face_index_k
_exptl_crystal_face_index_l
_exptl_crystal_face_perp_dist
-5 -4 -16 0.0555
-2 -10 14 0.0222
-14 6 7 0.0665
-1 2 1 0.0683
2 -1 2 0.0539
1 1 -1 0.0320
0 0 1 0.0550
1 1 2 0.0595
-2 -1 0 0.0370
-2 2 -5 0.0465
1 0 1 0.0470
0 0 -1 0.0579
-2 0 -1 0.0444
-4 3 5 0.0671
-7 -14 -7 0.0539
0 -1 0 0.0626
-1 -1 -1 0.0494
8 0 -15 0.0607
-2 -2 1 0.0307
17 -4 -1 0.0661
-12 0 -12 0.0444
11 -13 1 0.0686
-10 14 0 0.0667
0 -1 1 0.0350
0 1 0 0.0602
1 1 1 0.0537
1 17 3 0.0588
16 2 -5 0.0517
7 -13 -8 0.0699
-2 -1 -1 0.0337
9 -8 -12 0.0666
-2 17 4 0.0605
-1 -8 -15 0.0615
-1 -3 5 0.0248
-1 -2 1 0.0324
1 2 -1 0.0419

loop_
_geom_angle_atom_site_label_1
_geom_angle_atom_site_label_2
_geom_angle_atom_site_label_3
_geom_angle
_geom_angle_site_symmetry_1
_geom_angle_site_symmetry_3
_geom_angle_publ_flag
O6 Mo1 O6 90.0(7) . 5 ?
O6 Mo1 O8 95.0(6) . . ?
O6 Mo1 O8 94.6(6) 5 . ?
O6 Mo1 O7 87.5(4) . 23 ?
O9 Mo1 O6 100.5(8) . . ?
O9 Mo1 O6 100.2(9) . 5 ?
O9 Mo1 O8 158.5(7) . . ?
O9 Mo1 O7 103.1(8) . 23 ?
O9 Mo1 O7 102.3(8) . . ?
O7 Mo1 O6 157.2(5) . . ?
O7 Mo1 O6 87.2(4) . 5 ?
O7 Mo1 O6 156.6(5) 23 5 ?
O7 Mo1 O8 62.8(5) . . ?
O7 Mo1 O8 62.5(5) 23 . ?
O7 Mo1 O7 86.3(9) . 23 ?
O6 V1 O6 84.7(18) 5 . ?
O6 V1 O8 100.2(18) 5 . ?
O6 V1 O8 98(2) . . ?
O9 V1 O6 92(2) . 5 ?
O9 V1 O6 89.9(17) . . ?
O9 V1 O8 166(3) . . ?
O7 V1 O6 91(2) . 5 ?
O7 V1 O6 165(3) 23 5 ?
O7 V1 O6 167(2) . . ?
O7 V1 O6 86(2) 23 . ?
O7 V1 O9 100(2) 23 . ?
O7 V1 O9 102(3) . . ?
O7 V1 O8 68.8(15) 23 . ?
O7 V1 O8 70.4(14) . . ?
O7 V1 O7 95(2) . 23 ?
O4 Cu1 Cu1 84.5(2) 2_665 2_665 ?
O4 Cu1 O1W 96.7(3) 2_665 . ?
O1 Cu1 Cu1 83.5(3) . 2_665 ?
O1 Cu1 O4 167.9(4) . 2_665 ?
O1 Cu1 O1W 95.2(3) . . ?
O10 Cu1 Cu1 85.0(2) . 2_665 ?
O10 Cu1 O4 90.5(4) . 2_665 ?
O10 Cu1 O1 90.1(3) . . ?
O10 Cu1 O1W 96.8(3) . . ?
O2 Cu1 Cu1 83.9(2) 2_665 2_665 ?
O2 Cu1 O4 90.0(3) 2_665 2_665 ?
O2 Cu1 O1 87.0(5) 2_665 . ?
O2 Cu1 O10 168.7(4) 2_665 . ?
O2 Cu1 O1W 94.4(3) 2_665 . ?
O1W Cu1 Cu1 177.85(9) . 2_665 ?
O8 P1 O8 109.5 16 27 ?
O8 P1 O8 109.471(1) . 27 ?
O8 P1 O8 109.471(1) 38 27 ?
O8 P1 O8 109.471(2) . 16 ?
O8 P1 O8 109.471(1) 38 16 ?
O8 P1 O8 109.5 . 38 ?
C3 C2 C3 115.7(13) . 9 ?
C3 C2 C1 120.1(9) . . ?
C3 C2 C1 124.0(11) 9 . ?
C1 O4 Cu1 119.6(7) . 2_665 ?
C4 O1 Cu1 124.0(6) . . ?
C1 O10 Cu1 120.9(6) . . ?
C4 O2 Cu1 125.6(7) . 2_665 ?
O1 C4 O2 123.0(8) . . ?
O1 C4 C5 116.8(5) . . ?
O2 C4 C5 120.1(8) . . ?
C2 C3 C2 124.3(13) . 5 ?
C2 C3 H3 117.9 5 . ?
C2 C3 H3 117.9 . . ?
Mo1 O6 Mo1 135.4(10) . 9 ?
Mo1 O6 V1 7.0(11) 9 9 ?
Mo1 O6 V1 132.1(16) . 9 ?
V1 O6 V1 127(2) 9 . ?
Cu1 O1W H1WA 127.76(13) . . ?
Cu1 O1W H1WB 127.79(13) . . ?
H1WA O1W H1WB 104.45(15) . . ?
Mo1 O8 Mo1 92.2(3) . 23 ?
Mo1 O8 Mo1 92.2(3) . 32 ?
Mo1 O8 Mo1 92.2(3) 23 32 ?
V1 O8 Mo1 91.7(13) . 23 ?
V1 O8 Mo1 2.6(13) 32 32 ?
V1 O8 Mo1 91.7(13) 23 32 ?
V1 O8 Mo1 2.6(13) 23 23 ?
V1 O8 Mo1 89.7(13) . 32 ?
V1 O8 Mo1 89.7(13) 32 23 ?
V1 O8 V1 89.1(16) 23 32 ?
V1 O8 V1 89.1(16) . 32 ?
P1 O8 Mo1 123.7(2) . 32 ?
P1 O8 Mo1 123.7(2) . . ?
P1 O8 Mo1 123.7(2) . 23 ?
P1 O8 V1 125.9(11) . 23 ?
P1 O8 V1 125.9(12) . 32 ?
P1 O8 V1 125.9(11) . . ?
Mo1 O7 Mo1 141.9(10) . 32 ?
V1 O7 Mo1 136.7(18) . 32 ?
V1 O7 Mo1 6.9(12) 32 32 ?
V1 O7 V1 130(2) . 32 ?
C5 C6 H6 122.5 23 . ?
C5 C6 H6 122.5 . . ?
C5 C6 C5 115.0(11) . 23 ?
H1TA C1T H1TB 109.5 . . ?
H1TA C1T H1TC 109.5 . . ?
H1TB C1T H1TC 109.5 . . ?
N1T C1T H1TA 109.5 . . ?
N1T C1T H1TB 109.5 . . ?
N1T C1T H1TC 109.5 . . ?
O4 C1 C2 113.3(8) . . ?
O10 C1 C2 116.8(5) . . ?
O10 C1 O4 129.8(9) . . ?
C6 C5 C4 119.0(9) 32 . ?
C6 C5 C4 115.5(11) . . ?
C6 C5 C6 124.9(12) . 32 ?
C1T N1T C1T 109.471(2) . 2_665 ?
C1T N1T C1T 109.471(1) 4_566 2_665 ?
C1T N1T C1T 109.471(9) . 3_656 ?
C1T N1T C1T 109.471(10) 3_656 2_665 ?
C1T N1T C1T 109.5 . 4_566 ?
C1T N1T C1T 109.471(1) 3_656 4_566 ?
C1_1 N1_1 C2_1 109.46(16) . . ?
C1_1 N1_1 C3_1 109.46(16) . . ?
C2_1 N1_1 C3_1 109.49(16) . . ?
C4_1 N1_1 C1_1 109.47(16) . . ?
C4_1 N1_1 C2_1 109.48(16) . . ?
C4_1 N1_1 C3_1 109.48(16) . . ?
N1_1 C1_1 H1A_1 109.5 . . ?
N1_1 C1_1 H1B_1 109.5 . . ?
N1_1 C1_1 H1C_1 109.5 . . ?
H1A_1 C1_1 H1B_1 109.5 . . ?
H1A_1 C1_1 H1C_1 109.5 . . ?
H1B_1 C1_1 H1C_1 109.5 . . ?
N1_1 C2_1 H2A_1 109.5 . . ?
N1_1 C2_1 H2B_1 109.5 . . ?
N1_1 C2_1 H2C_1 109.5 . . ?
H2A_1 C2_1 H2B_1 109.5 . . ?
H2A_1 C2_1 H2C_1 109.5 . . ?
H2B_1 C2_1 H2C_1 109.5 . . ?
N1_1 C3_1 H3A_1 109.5 . . ?
N1_1 C3_1 H3B_1 109.5 . . ?
N1_1 C3_1 H3C_1 109.5 . . ?
H3A_1 C3_1 H3B_1 109.5 . . ?
H3A_1 C3_1 H3C_1 109.5 . . ?
H3B_1 C3_1 H3C_1 109.5 . . ?
N1_1 C4_1 H4A_1 109.5 . . ?
N1_1 C4_1 H4B_1 109.5 . . ?
N1_1 C4_1 H4C_1 109.5 . . ?
H4A_1 C4_1 H4B_1 109.5 . . ?
H4A_1 C4_1 H4C_1 109.5 . . ?
H4B_1 C4_1 H4C_1 109.5 . . ?

loop_
_geom_bond_atom_site_label_1
_geom_bond_atom_site_label_2
_geom_bond_distance
_geom_bond_site_symmetry_2
_geom_bond_publ_flag
Mo1 O6 1.924(14) 5 ?
Mo1 O6 1.896(14) . ?
Mo1 O9 1.641(6) . ?
Mo1 O8 2.474(6) . ?
Mo1 O7 1.872(14) . ?
Mo1 O7 1.901(14) 23 ?
V1 O6 1.98(5) 5 ?
V1 O6 2.03(5) . ?
V1 O9 1.82(4) . ?
V1 O8 2.26(4) . ?
V1 O7 1.69(5) . ?
V1 O7 1.80(5) 23 ?
Cu1 Cu1 2.6451(16) 2_665 ?
Cu1 O4 1.984(10) 2_665 ?
Cu1 O1 1.971(9) . ?
Cu1 O10 1.949(9) . ?
Cu1 O2 1.931(9) 2_665 ?
Cu1 O1W 2.3112(18) . ?
P1 O8 1.520(11) 38 ?
P1 O8 1.520(11) 16 ?
P1 O8 1.520(11) . ?
P1 O8 1.520(11) 27 ?
C2 C3 1.361(17) . ?
C2 C3 1.41(2) 9 ?
C2 C1 1.488(7) . ?
O4 C1 1.263(6) . ?
O1 C4 1.260(6) . ?
O10 C1 1.261(6) . ?
O2 C4 1.262(6) . ?
C4 C5 1.489(7) . ?
C3 H3 1.0700 . ?
O1W H1WA 0.9552(14) . ?
O1W H1WB 0.9552(14) . ?
C6 H6 1.0700 . ?
C6 C5 1.441(19) 23 ?
C6 C5 1.362(17) . ?
C1T H1TA 1.0801 . ?
C1T H1TB 1.0801 . ?
C1T H1TC 1.0801 . ?
C1T N1T 1.56(3) . ?
N1_1 C1_1 1.497(7) . ?
N1_1 C2_1 1.497(7) . ?
N1_1 C3_1 1.497(7) . ?
N1_1 C4_1 1.497(7) . ?
C1_1 H1A_1 0.9800 . ?
C1_1 H1B_1 0.9800 . ?
C1_1 H1C_1 0.9800 . ?
C2_1 H2A_1 1.0800 . ?
C2_1 H2B_1 1.0800 . ?
C2_1 H2C_1 1.0800 . ?
C3_1 H3A_1 1.0800 . ?
C3_1 H3B_1 1.0800 . ?
C3_1 H3C_1 1.0800 . ?
C4_1 H4A_1 1.0800 . ?
C4_1 H4B_1 1.0800 . ?
C4_1 H4C_1 1.0800 . ?

loop_
_geom_torsion_atom_site_label_1
_geom_torsion_atom_site_label_2
_geom_torsion_atom_site_label_3
_geom_torsion_atom_site_label_4
_geom_torsion
_geom_torsion_site_symmetry_1
_geom_torsion_site_symmetry_2
_geom_torsion_site_symmetry_3
_geom_torsion_site_symmetry_4
_geom_torsion_publ_flag
Cu1 O4 C1 C2 -172.3(9) 2_665 . . . ?
Cu1 O4 C1 O10 4(2) 2_665 . . . ?
Cu1 O1 C4 O2 2(2) . . . . ?
Cu1 O1 C4 C5 -176.9(10) . . . . ?
Cu1 O10 C1 C2 173.6(9) . . . . ?
Cu1 O10 C1 O4 -3(2) . . . . ?
Cu1 O2 C4 O1 -1(2) 2_665 . . . ?
Cu1 O2 C4 C5 178.3(11) 2_665 . . . ?
O1 C4 C5 C6 176.7(15) . . . . ?
O1 C4 C5 C6 5(2) . . . 32 ?
O2 C4 C5 C6 -174.5(15) . . . 32 ?
O2 C4 C5 C6 -3(2) . . . . ?
C3 C2 C3 C2 -1(3) 9 . . 5 ?
C3 C2 C1 O4 176.7(14) . . . . ?
C3 C2 C1 O4 2(2) 9 . . . ?
C3 C2 C1 O10 -174.3(14) 9 . . . ?
C3 C2 C1 O10 0(2) . . . . ?
O6 Mo1 O6 Mo1 54.8(16) 5 . . 9 ?
O6 Mo1 O7 Mo1 -22(3) . . . 32 ?
O6 Mo1 O7 Mo1 -105.6(17) 5 . . 32 ?
O6 V1 O7 V1 -113(3) 5 . . 32 ?
O6 V1 O7 V1 -44(15) . . . 32 ?
O9 Mo1 O6 Mo1 155.2(12) . . . 9 ?
O9 Mo1 O7 Mo1 154.6(15) . . . 32 ?
O9 V1 O7 V1 154(3) . . . 32 ?
O8 Mo1 O6 Mo1 -39.8(12) . . . 9 ?
O8 Mo1 O7 Mo1 -8.9(12) . . . 32 ?
O8 V1 O7 V1 -13(3) . . . 32 ?
O8 P1 O8 Mo1 60.11(12) 16 . . 23 ?
O8 P1 O8 Mo1 -179.89(12) 16 . . 32 ?
O8 P1 O8 Mo1 -59.89(12) 27 . . 32 ?
O8 P1 O8 Mo1 -59.89(12) 38 . . 23 ?
O8 P1 O8 Mo1 -179.90(12) 38 . . . ?
O8 P1 O8 Mo1 -179.89(12) 27 . . 23 ?
O8 P1 O8 Mo1 -59.90(12) 16 . . . ?
O8 P1 O8 Mo1 60.10(12) 27 . . . ?
O8 P1 O8 Mo1 60.11(12) 38 . . 32 ?
O8 P1 O8 V1 178.4(16) 38 . . . ?
O8 P1 O8 V1 58.4(16) 16 . . 23 ?
O8 P1 O8 V1 178.4(16) 16 . . 32 ?
O8 P1 O8 V1 -61.6(16) 16 . . . ?
O8 P1 O8 V1 178.4(16) 27 . . 23 ?
O8 P1 O8 V1 58.4(16) 27 . . . ?
O8 P1 O8 V1 -61.6(16) 27 . . 32 ?
O8 P1 O8 V1 -61.6(16) 38 . . 23 ?
O8 P1 O8 V1 58.4(16) 38 . . 32 ?
O7 Mo1 O6 Mo1 -28(3) . . . 9 ?
O7 Mo1 O6 Mo1 -101.9(14) 23 . . 9 ?
O7 Mo1 O7 Mo1 52.0(18) 23 . . 32 ?
O7 V1 O7 V1 53(4) 23 . . 32 ?
C1 C2 C3 C2 -175.8(10) . . . 5 ?
C5 C6 C5 C4 -173.3(9) 23 . . . ?
C5 C6 C5 C6 -2(3) 23 . . 32 ?

loop_
_twin_individual_id
_twin_individual_mass_fraction_refined
1 0.51(4)
2 0.49(4)

loop_
_exptl_oxdiff_crystal_face_indexfrac_h
_exptl_oxdiff_crystal_face_indexfrac_k
_exptl_oxdiff_crystal_face_indexfrac_l
_exptl_oxdiff_crystal_face_x
_exptl_oxdiff_crystal_face_y
_exptl_oxdiff_crystal_face_z
-4.5090 -4.4121 -15.8414 0.0244 0.0907 0.9956
-1.7210 -9.7945 13.8157 -0.5233 -0.6853 -0.5065
-14.0849 6.4917 7.0418 0.7086 -0.6703 -0.2203
-1.0059 1.9981 1.0102 0.1233 -0.0223 -0.0708
1.9956 -1.0071 1.9986 -0.1244 0.0151 -0.1237
1.0001 1.0048 -0.9901 0.0255 0.0973 0.0140
-0.0026 -0.0034 0.9997 -0.0067 -0.0261 -0.0521
0.9923 0.9945 2.0090 0.0055 0.0189 -0.1424
-1.9969 -1.0017 -0.0125 0.0119 -0.1174 0.0574
-1.9897 2.0183 -4.9910 0.1941 0.0883 0.2610
0.9968 -0.0031 1.0026 -0.0374 0.0200 -0.0713
0.0026 0.0034 -0.9997 0.0067 0.0261 0.0521
-1.9963 0.0027 -1.0055 0.0682 -0.0662 0.0905
-4.0165 2.9842 5.0070 0.2385 -0.2403 -0.2406
-6.5033 -14.1914 -6.8833 -0.4577 -0.4810 0.7478
0.0019 -1.0010 -0.0067 -0.0496 -0.0250 0.0190
-0.9949 -0.9979 -1.0093 -0.0122 -0.0451 0.0903
7.6408 -0.1120 -15.2223 -0.1404 0.7454 0.6516
-1.9976 -2.0061 0.9805 -0.0444 -0.1685 0.0242
16.5050 -4.1405 -0.5171 -0.7095 0.6725 -0.2104
-11.7833 0.2693 -12.2999 0.4568 -0.2195 0.8621
10.7720 -13.1184 1.4486 -0.9909 0.1295 -0.0367
-10.2951 13.5762 -0.1619 0.9904 -0.1292 -0.0481
-0.0007 -1.0044 0.9930 -0.0563 -0.0512 -0.0332
-0.0019 1.0010 0.0067 0.0496 0.0250 -0.0190
0.9949 0.9979 1.0093 0.0122 0.0451 -0.0903
1.4147 16.7907 2.6452 0.7710 0.4211 -0.4778
16.2799 1.7838 -4.6377 -0.3820 0.9186 -0.1012
7.4742 -13.3682 -7.5032 -0.8429 0.2027 0.4984
-1.9943 -0.9983 -1.0122 0.0186 -0.0913 0.1095
9.3528 -7.6140 -12.0463 -0.5857 0.5528 0.5928
-1.5971 16.6073 3.5516 0.8486 0.2536 -0.4643
-1.3480 -8.0820 -14.9633 -0.2605 0.1214 0.9578
-1.0066 -3.0204 4.9756 -0.1514 -0.2519 -0.1845
-0.9982 -2.0057 0.9834 -0.0751 -0.1224 0.0050
0.9982 2.0057 -0.9834 0.0751 0.1224 -0.0050
